data_1515411
loop_
_publ_author_name
'Bojase, Gomotsang'
'Nguyen, Thanh V.'
'Payne, Alan D.'
'Willis, Anthony C.'
'Sherburn, Michael S.'

_publ_section_title
;
 Synthesis and properties of the ivyanes: the parent
 1,1-oligocyclopropanes
;
_journal_issue 2
_journal_name_full 'Chemical Science'
_journal_page_first 229
_journal_paper_doi 10.1039/c0sc00500b
_journal_volume 2
_journal_year 2011
_chemical_compound_source local
_chemical_formula_moiety 'C21 H30'
_chemical_formula_sum 'C21 H30'
_chemical_formula_weight 282.47
_space_group_IT_number 14
_symmetry_cell_setting monoclinic
_symmetry_space_group_name_Hall '-P 2ybc'
_symmetry_space_group_name_H-M 'P 1 21/c 1'
_atom_sites_solution_hydrogens geom
_atom_sites_solution_primary direct
_audit_creation_date 08-09-12
_audit_creation_method CRYSTALS_ver_12.85
_audit_update_record
;
2008-09-12 - Report on C21 H30
by Anthony C. Willis
for BJ and Mick Sherburn
2008-09-12 - passes checkcif tests with minor warnings
;
_cell_angle_alpha 90
_cell_angle_beta 95.810(2)
_cell_angle_gamma 90
_cell_formula_units_Z 4
_cell_length_a 9.5922(5)
_cell_length_b 7.2501(4)
_cell_length_c 24.0793(12)
_cell_measurement_reflns_used 109069
_cell_measurement_temperature 200
_cell_measurement_theta_max 25
_cell_measurement_theta_min 2.6
_cell_volume 1665.98(15)
_computing_cell_refinement 'DENZO/SCALEPACK (Otwinowski & Minor, 1997)'
_computing_data_collection 'COLLECT (Nonius, 1997-2001).'
_computing_data_reduction 'DENZO/SCALEPACK (Otwinowski & Minor, 1997)'
_computing_molecular_graphics
;
ORTEP-II (Johnson 1976) in teXsan (MSC, 1992-1997)
;
_computing_publication_material 'CRYSTALS (Betteridge et al., 2003)'
_computing_structure_refinement 'CRYSTALS (Betteridge et al., 2003)'
_computing_structure_solution 'SIR92 (Altomare et al., 1994)'
_diffrn_ambient_temperature 200
_diffrn_measured_fraction_theta_full 0.989
_diffrn_measured_fraction_theta_max 0.989
_diffrn_measurement_device 'Nonius KappaCCD'
_diffrn_measurement_device_type Area
_diffrn_measurement_method ' \f and \w scans with CCD '
_diffrn_radiation_monochromator graphite
_diffrn_radiation_type 'Mo K\a'
_diffrn_radiation_wavelength 0.71073
_diffrn_reflns_av_R_equivalents 0.102
_diffrn_reflns_limit_h_max 11
_diffrn_reflns_limit_h_min -11
_diffrn_reflns_limit_k_max 8
_diffrn_reflns_limit_k_min -8
_diffrn_reflns_limit_l_max 28
_diffrn_reflns_limit_l_min -28
_diffrn_reflns_number 25035
_diffrn_reflns_theta_full 25.159
_diffrn_reflns_theta_max 25.159
_diffrn_reflns_theta_min 2.591
_diffrn_standards_number 0
_exptl_absorpt_coefficient_mu 0.062
_exptl_absorpt_correction_T_max 0.998
_exptl_absorpt_correction_T_min 0.449
_exptl_absorpt_correction_type multi-scan
_exptl_absorpt_process_details 'DENZO/SCALEPACK (Otwinowski & Minor, 1997)'
_exptl_crystal_colour colourless
_exptl_crystal_density_diffrn 1.126
_exptl_crystal_density_method 'not measured'
_exptl_crystal_description plate
_exptl_crystal_F_000 624
_exptl_crystal_size_max 0.53
_exptl_crystal_size_mid 0.20
_exptl_crystal_size_min 0.03
_refine_diff_density_max 0.53
_refine_diff_density_min -0.50
_refine_ls_extinction_method None
_refine_ls_goodness_of_fit_ref 0.9114
_refine_ls_hydrogen_treatment constr
_refine_ls_matrix_type full
_refine_ls_number_parameters 190
_refine_ls_number_reflns 2968
_refine_ls_number_restraints 0
_refine_ls_R_factor_all 0.1161
_refine_ls_R_factor_gt 0.0485
_refine_ls_shift/su_max 0.002759
_refine_ls_structure_factor_coef Fsqd
_refine_ls_weighting_details
;
Method= Modified Sheldrick
w=1/[\s^2^(F^2^) + ( 0.05P)^2^ + 0.18P]
,where P=(max(Fo^2^,0) + 2Fc^2^)/3
;
_refine_ls_weighting_scheme calc
_refine_ls_wR_factor_all 0.1134
_refine_ls_wR_factor_gt 0.0948
_refine_ls_wR_factor_ref 0.1134
_reflns_limit_h_max 11
_reflns_limit_h_min -11
_reflns_limit_k_max 8
_reflns_limit_k_min 0
_reflns_limit_l_max 28
_reflns_limit_l_min 0
_reflns_number_gt 1649
_reflns_number_total 2968
_reflns_threshold_expression I>2.0\s(I)
_oxford_diffrn_Wilson_B_factor 3.14
_oxford_diffrn_Wilson_scale 4.58
_oxford_refine_ls_r_factor_ref 0.1161
_oxford_refine_ls_scale 0.3896(7)
_oxford_reflns_number_all 2968
_oxford_reflns_threshold_expression_ref I>-10.0\s(I)
_oxford_structure_analysis_title '9101515 she0827'
_cod_data_source_file c0sc00500b.txt
_cod_data_source_block she0827
_cod_depositor_comments
;
The following automatic conversions were performed:

'_symmetry_cell_setting' value 'Monoclinic' changed to 'monoclinic'
according to
/usr/data/users/saulius/automatic-downloads/retrospective/RSC/lib/dictionaries/cif_core.dic
dictionary named 'cif_core.dic' version 2.4.2 from 2011-04-26.

Automatic conversion script
Id: cif_fix_values 2281 2013-09-26 08:29:07Z andrius 
;
_cod_original_sg_symbol_H-M 'P 1 21/c 1 '
_cod_database_code 1515411

loop_
_symmetry_equiv_pos_as_xyz
x,y,z
-x,-y,-z
-x,y+1/2,-z+1/2
x,-y+1/2,z+1/2

loop_
_atom_site_label
_atom_site_type_symbol
_atom_site_fract_x
_atom_site_fract_y
_atom_site_fract_z
_atom_site_U_iso_or_equiv
_atom_site_occupancy
_atom_site_adp_type
_atom_site_refinement_flags_posn
C1 C 0.4589(2) 0.9036(3) 0.41327(8) 0.0394 1.0000 Uani .
C2 C 0.5752(2) 1.0439(3) 0.41893(10) 0.0546 1.0000 Uani .
C3 C 0.6047(2) 0.8483(3) 0.43503(9) 0.0555 1.0000 Uani .
C4 C 0.39124(19) 0.8319(3) 0.35834(8) 0.0359 1.0000 Uani .
C5 C 0.3229(2) 0.9714(3) 0.31823(8) 0.0480 1.0000 Uani .
C6 C 0.4587(2) 0.8862(3) 0.30689(8) 0.0503 1.0000 Uani .
C7 C 0.32952(19) 0.6381(3) 0.36138(7) 0.0343 1.0000 Uani .
C8 C 0.3068(2) 0.5244(3) 0.30892(8) 0.0441 1.0000 Uani .
C9 C 0.4307(2) 0.4860(3) 0.35045(9) 0.0492 1.0000 Uani .
C10 C 0.22761(19) 0.6080(3) 0.40514(7) 0.0360 1.0000 Uani .
C11 C 0.2257(2) 0.4232(3) 0.43502(8) 0.0501 1.0000 Uani .
C12 C 0.2961(2) 0.5843(3) 0.46449(8) 0.0490 1.0000 Uani .
C13 C 0.0852(2) 0.7037(3) 0.39484(8) 0.0389 1.0000 Uani .
C14 C 0.0149(2) 0.7754(3) 0.44395(9) 0.0605 1.0000 Uani .
C15 C 0.0801(2) 0.9067(3) 0.40649(10) 0.0562 1.0000 Uani .
C16 C -0.01715(19) 0.6236(3) 0.34745(8) 0.0376 1.0000 Uani .
C17 C -0.1369(2) 0.7413(3) 0.32250(9) 0.0511 1.0000 Uani .
C18 C -0.0179(2) 0.6967(3) 0.28908(8) 0.0480 1.0000 Uani .
C19 C -0.0453(2) 0.4212(3) 0.35303(8) 0.0390 1.0000 Uani .
C20 C -0.1506(2) 0.3515(3) 0.39036(8) 0.0459 1.0000 Uani .
C21 C -0.1778(2) 0.3277(3) 0.32835(8) 0.0470 1.0000 Uani .
H11 H 0.3941 0.9141 0.4427 0.0457 1.0000 Uiso R
H21 H 0.6131 1.0920 0.3857 0.0637 1.0000 Uiso R
H22 H 0.5720 1.1380 0.4472 0.0637 1.0000 Uiso R
H31 H 0.6553 0.7680 0.4111 0.0653 1.0000 Uiso R
H32 H 0.6215 0.8159 0.4741 0.0658 1.0000 Uiso R
H51 H 0.2371 0.9353 0.2954 0.0546 1.0000 Uiso R
H52 H 0.3221 1.1011 0.3287 0.0553 1.0000 Uiso R
H61 H 0.4605 0.7965 0.2770 0.0599 1.0000 Uiso R
H62 H 0.5425 0.9662 0.3105 0.0602 1.0000 Uiso R
H81 H 0.3255 0.5769 0.2728 0.0522 1.0000 Uiso R
H82 H 0.2295 0.4358 0.3068 0.0533 1.0000 Uiso R
H91 H 0.5229 0.5245 0.3406 0.0576 1.0000 Uiso R
H92 H 0.4348 0.3725 0.3722 0.0568 1.0000 Uiso R
H111 H 0.2820 0.3212 0.4218 0.0588 1.0000 Uiso R
H112 H 0.1371 0.3825 0.4463 0.0580 1.0000 Uiso R
H121 H 0.3979 0.5846 0.4683 0.0578 1.0000 Uiso R
H122 H 0.2520 0.6417 0.4958 0.0577 1.0000 Uiso R
H141 H -0.0875 0.7693 0.4428 0.0732 1.0000 Uiso R
H142 H 0.0626 0.7531 0.4825 0.0734 1.0000 Uiso R
H151 H 0.0220 0.9884 0.3805 0.0669 1.0000 Uiso R
H152 H 0.1689 0.9689 0.4207 0.0670 1.0000 Uiso R
H171 H -0.2271 0.6835 0.3120 0.0594 1.0000 Uiso R
H172 H -0.1473 0.8700 0.3355 0.0590 1.0000 Uiso R
H181 H -0.0318 0.6081 0.2576 0.0566 1.0000 Uiso R
H182 H 0.0455 0.7972 0.2825 0.0563 1.0000 Uiso R
H191 H 0.0393 0.3407 0.3515 0.0458 1.0000 Uiso R
H201 H -0.1313 0.2415 0.4135 0.0547 1.0000 Uiso R
H202 H -0.2061 0.4448 0.4084 0.0545 1.0000 Uiso R
H211 H -0.1679 0.2018 0.3132 0.0553 1.0000 Uiso R
H212 H -0.2534 0.4010 0.3078 0.0552 1.0000 Uiso R

loop_
_atom_site_aniso_label
_atom_site_aniso_U_11
_atom_site_aniso_U_22
_atom_site_aniso_U_33
_atom_site_aniso_U_23
_atom_site_aniso_U_13
_atom_site_aniso_U_12
C1 0.0355(12) 0.0416(12) 0.0394(12) 0.0004(10) -0.0038(9) -0.0038(10)
C2 0.0534(14) 0.0526(14) 0.0547(14) 0.0029(12) -0.0098(11) -0.0198(12)
C3 0.0433(14) 0.0648(16) 0.0543(14) 0.0035(13) -0.0152(11) 0.0021(13)
C4 0.0335(11) 0.0388(12) 0.0343(11) 0.0043(10) -0.0019(9) -0.0019(10)
C5 0.0493(14) 0.0422(13) 0.0495(14) 0.0094(11) -0.0102(11) -0.0076(11)
C6 0.0476(14) 0.0575(14) 0.0447(13) 0.0055(11) -0.0004(11) -0.0122(12)
C7 0.0330(11) 0.0361(11) 0.0319(11) -0.0009(9) -0.0057(9) 0.0009(10)
C8 0.0412(12) 0.0471(13) 0.0436(13) -0.0063(10) 0.0017(10) -0.0002(11)
C9 0.0398(13) 0.0454(14) 0.0609(15) -0.0001(11) -0.0023(11) 0.0062(11)
C10 0.0354(12) 0.0375(12) 0.0330(11) 0.0038(9) -0.0057(9) -0.0036(10)
C11 0.0487(13) 0.0518(14) 0.0469(13) 0.0127(11) -0.0092(11) -0.0086(11)
C12 0.0461(13) 0.0648(15) 0.0336(12) 0.0079(11) -0.0081(10) -0.0096(12)
C13 0.0372(12) 0.0418(12) 0.0376(11) -0.0047(10) 0.0031(9) -0.0029(10)
C14 0.0433(13) 0.0874(19) 0.0515(14) -0.0198(14) 0.0087(11) -0.0041(14)
C15 0.0428(13) 0.0505(14) 0.0737(17) -0.0163(13) -0.0022(12) 0.0008(12)
C16 0.0348(11) 0.0369(11) 0.0400(12) 0.0003(10) -0.0009(9) -0.0006(10)
C17 0.0398(13) 0.0463(13) 0.0645(15) 0.0030(11) -0.0083(11) 0.0033(11)
C18 0.0486(13) 0.0520(14) 0.0413(13) 0.0097(11) -0.0060(11) -0.0098(11)
C19 0.0348(11) 0.0420(12) 0.0385(12) -0.0006(10) -0.0036(9) -0.0046(10)
C20 0.0500(14) 0.0482(13) 0.0394(12) 0.0020(11) 0.0038(10) -0.0095(11)
C21 0.0455(13) 0.0508(13) 0.0428(13) -0.0008(11) -0.0048(10) -0.0079(11)

loop_
_atom_type_symbol
_atom_type_scat_dispersion_real
_atom_type_scat_dispersion_imag
_atom_type_scat_Cromer_Mann_a1
_atom_type_scat_Cromer_Mann_b1
_atom_type_scat_Cromer_Mann_a2
_atom_type_scat_Cromer_Mann_b2
_atom_type_scat_Cromer_Mann_a3
_atom_type_scat_Cromer_Mann_b3
_atom_type_scat_Cromer_Mann_a4
_atom_type_scat_Cromer_Mann_b4
_atom_type_scat_Cromer_Mann_c
_atom_type_scat_source
C 0.0033 0.0016 2.3100 20.8439 1.0200 10.2075 1.5886 0.5687 0.8650 51.6512 0.2156 'International Tables Vol C 4.2.6.8 and 6.1.1.4'
H 0.0000 0.0000 0.4930 10.5109 0.3229 26.1257 0.1402 3.1424 0.0408 57.7998 0.0030 'International Tables Vol C 4.2.6.8 and 6.1.1.4'

loop_
_geom_angle_atom_site_label_1
_geom_angle_atom_site_label_2
_geom_angle_atom_site_label_3
_geom_angle
_geom_angle_publ_flag
C2 C1 C3 59.50(14) yes
C2 C1 C4 124.24(17) yes
C3 C1 C4 121.28(18) yes
C2 C1 H11 113.3 no
C3 C1 H11 113.6 no
C4 C1 H11 114.1 no
C1 C2 C3 59.99(13) yes
C1 C2 H21 120.1 no
C3 C2 H21 118.5 no
C1 C2 H22 117.7 no
C3 C2 H22 120.5 no
H21 C2 H22 111.4 no
C1 C3 C2 60.51(13) yes
C1 C3 H31 117.0 no
C2 C3 H31 120.3 no
C1 C3 H32 117.6 no
C2 C3 H32 119.5 no
H31 C3 H32 112.5 no
C1 C4 C5 116.95(17) yes
C1 C4 C6 116.67(16) yes
C5 C4 C6 59.40(13) yes
C1 C4 C7 114.21(15) yes
C5 C4 C7 120.24(16) yes
C6 C4 C7 118.69(17) yes
C4 C5 C6 60.45(13) yes
C4 C5 H51 117.9 no
C6 C5 H51 119.2 no
C4 C5 H52 119.9 no
C6 C5 H52 118.5 no
H51 C5 H52 112.0 no
C4 C6 C5 60.15(13) yes
C4 C6 H61 118.4 no
C5 C6 H61 119.7 no
C4 C6 H62 119.6 no
C5 C6 H62 117.3 no
H61 C6 H62 112.5 no
C4 C7 C8 119.15(16) yes
C4 C7 C9 113.83(15) yes
C8 C7 C9 59.64(13) yes
C4 C7 C10 116.32(16) yes
C8 C7 C10 116.93(16) yes
C9 C7 C10 118.98(16) yes
C7 C8 C9 60.31(12) yes
C7 C8 H81 120.4 no
C9 C8 H81 117.3 no
C7 C8 H82 116.7 no
C9 C8 H82 117.3 no
H81 C8 H82 114.4 no
C7 C9 C8 60.05(12) yes
C7 C9 H91 116.5 no
C8 C9 H91 117.4 no
C7 C9 H92 121.0 no
C8 C9 H92 120.1 no
H91 C9 H92 112.5 no
C7 C10 C11 119.48(17) yes
C7 C10 C12 114.82(16) yes
C11 C10 C12 58.72(12) yes
C7 C10 C13 116.59(15) yes
C11 C10 C13 115.02(16) yes
C12 C10 C13 119.81(17) yes
C10 C11 C12 60.59(13) yes
C10 C11 H111 118.3 no
C12 C11 H111 120.3 no
C10 C11 H112 117.1 no
C12 C11 H112 118.3 no
H111 C11 H112 112.9 no
C10 C12 C11 60.68(12) yes
C10 C12 H121 115.0 no
C11 C12 H121 116.6 no
C10 C12 H122 119.3 no
C11 C12 H122 118.9 no
H121 C12 H122 115.4 no
C10 C13 C14 119.39(17) yes
C10 C13 C15 117.37(17) yes
C14 C13 C15 59.38(14) yes
C10 C13 C16 116.14(16) yes
C14 C13 C16 114.07(17) yes
C15 C13 C16 118.54(18) yes
C13 C14 C15 59.92(14) yes
C13 C14 H141 119.1 no
C15 C14 H141 119.5 no
C13 C14 H142 118.0 no
C15 C14 H142 118.8 no
H141 C14 H142 112.3 no
C13 C15 C14 60.70(14) yes
C13 C15 H151 119.7 no
C14 C15 H151 121.3 no
C13 C15 H152 117.9 no
C14 C15 H152 118.6 no
H151 C15 H152 110.7 no
C13 C16 C17 119.00(17) yes
C13 C16 C18 120.18(16) yes
C17 C16 C18 59.71(13) yes
C13 C16 C19 114.13(16) yes
C17 C16 C19 116.92(17) yes
C18 C16 C19 116.43(17) yes
C16 C17 C18 59.97(13) yes
C16 C17 H171 118.8 no
C18 C17 H171 118.2 no
C16 C17 H172 120.2 no
C18 C17 H172 118.6 no
H171 C17 H172 112.0 no
C16 C18 C17 60.32(13) yes
C16 C18 H181 118.3 no
C17 C18 H181 120.0 no
C16 C18 H182 118.3 no
C17 C18 H182 116.7 no
H181 C18 H182 113.4 no
C16 C19 C20 121.28(18) yes
C16 C19 C21 123.80(18) yes
C20 C19 C21 59.67(12) yes
C16 C19 H191 114.3 no
C20 C19 H191 114.8 no
C21 C19 H191 112.2 no
C19 C20 C21 60.26(12) yes
C19 C20 H201 120.9 no
C21 C20 H201 118.5 no
C19 C20 H202 117.1 no
C21 C20 H202 118.0 no
H201 C20 H202 112.7 no
C19 C21 C20 60.07(12) yes
C19 C21 H211 116.8 no
C20 C21 H211 117.4 no
C19 C21 H212 120.0 no
C20 C21 H212 118.7 no
H211 C21 H212 113.8 no

loop_
_geom_bond_atom_site_label_1
_geom_bond_atom_site_label_2
_geom_bond_distance
_geom_bond_publ_flag
C1 C2 1.505(3) yes
C1 C3 1.497(3) yes
C1 C4 1.506(3) yes
C1 H11 0.992 no
C2 C3 1.489(3) yes
C2 H21 0.976 no
C2 H22 0.966 no
C3 H31 0.982 no
C3 H32 0.968 no
C4 C5 1.503(3) yes
C4 C6 1.507(3) yes
C4 C7 1.529(3) yes
C5 C6 1.491(3) yes
C5 H51 0.978 no
C5 H52 0.974 no
C6 H61 0.972 no
C6 H62 0.988 no
C7 C8 1.506(3) yes
C7 C9 1.510(3) yes
C7 C10 1.524(3) yes
C8 C9 1.500(3) yes
C8 H81 0.982 no
C8 H82 0.978 no
C9 H91 0.979 no
C9 H92 0.974 no
C10 C11 1.522(3) yes
C10 C12 1.521(2) yes
C10 C13 1.530(3) yes
C11 C12 1.492(3) yes
C11 H111 0.987 no
C11 H112 0.964 no
C12 H121 0.972 no
C12 H122 0.992 no
C13 C14 1.512(3) yes
C13 C15 1.500(3) yes
C13 C16 1.541(3) yes
C14 C15 1.492(3) yes
C14 H141 0.981 no
C14 H142 1.006 no
C15 H151 0.991 no
C15 H152 0.993 no
C16 C17 1.507(3) yes
C16 C18 1.501(3) yes
C16 C19 1.501(3) yes
C17 C18 1.497(3) yes
C17 H171 0.971 no
C17 H172 0.992 no
C18 H181 0.992 no
C18 H182 0.973 no
C19 C20 1.506(3) yes
C19 C21 1.508(3) yes
C19 H191 1.003 no
C20 C21 1.499(3) yes
C20 H201 0.981 no
C20 H202 0.988 no
C21 H211 0.992 no
C21 H212 0.989 no

loop_
_geom_contact_atom_site_label_1
_geom_contact_atom_site_label_2
_geom_contact_distance
_geom_contact_site_symmetry_2
_geom_contact_publ_flag
C2 C20 3.568(3) 1_665 no

loop_
_geom_torsion_atom_site_label_1
_geom_torsion_atom_site_label_2
_geom_torsion_atom_site_label_3
_geom_torsion_atom_site_label_4
_geom_torsion
_geom_torsion_publ_flag
C1 C4 C5 C6 106.5(2) no
C1 C4 C6 C5 -107.0(2) no
C1 C4 C7 C8 -158.1(2) no
C1 C4 C7 C9 -90.8(2) no
C1 C4 C7 C10 53.2(2) no
C2 C1 C4 C5 -58.9(3) no
C2 C1 C4 C6 8.6(3) no
C2 C1 C4 C7 153.1(2) no
C2 C3 C1 C4 113.9(2) no
C3 C1 C4 C5 -131.1(2) no
C3 C1 C4 C6 -63.6(3) no
C3 C1 C4 C7 80.9(2) no
C3 C2 C1 C4 -109.1(2) no
C4 C7 C8 C9 102.1(2) no
C4 C7 C9 C8 -111.0(2) no
C4 C7 C10 C11 -144.7(2) no
C4 C7 C10 C12 -78.0(2) no
C4 C7 C10 C13 69.6(2) no
C5 C4 C7 C8 55.0(3) no
C5 C4 C7 C9 122.3(2) no
C5 C4 C7 C10 -93.6(2) no
C5 C6 C4 C7 110.1(2) no
C6 C4 C7 C8 -14.3(2) no
C6 C4 C7 C9 53.0(2) no
C6 C4 C7 C10 -163.0(2) no
C6 C5 C4 C7 -107.5(2) no
C7 C10 C11 C12 102.7(2) no
C7 C10 C12 C11 -110.7(2) no
C7 C10 C13 C14 -145.3(2) no
C7 C10 C13 C15 -76.8(2) no
C7 C10 C13 C16 71.8(2) no
C8 C7 C10 C11 66.0(2) no
C8 C7 C10 C12 132.7(2) no
C8 C7 C10 C13 -79.8(2) no
C8 C9 C7 C10 106.0(2) no
C9 C7 C10 C11 -2.6(2) no
C9 C7 C10 C12 64.1(2) no
C9 C7 C10 C13 -148.3(2) no
C9 C8 C7 C10 -109.4(2) no
C10 C13 C14 C15 106.3(2) no
C10 C13 C15 C14 -109.6(2) no
C10 C13 C16 C17 -160.6(2) no
C10 C13 C16 C18 -90.8(2) no
C10 C13 C16 C19 54.8(2) no
C11 C10 C13 C14 67.5(2) no
C11 C10 C13 C15 136.0(2) no
C11 C10 C13 C16 -75.4(2) no
C11 C12 C10 C13 102.8(2) no
C12 C10 C13 C14 0.6(3) no
C12 C10 C13 C15 69.1(3) no
C12 C10 C13 C16 -142.3(2) no
C12 C11 C10 C13 -111.0(2) no
C13 C16 C17 C18 110.0(2) no
C13 C16 C18 C17 -108.0(2) no
C13 C16 C19 C20 81.7(2) no
C13 C16 C19 C21 154.0(2) no
C14 C13 C16 C17 54.6(3) no
C14 C13 C16 C18 124.4(2) no
C14 C13 C16 C19 -90.1(2) no
C14 C15 C13 C16 102.5(2) no
C15 C13 C16 C17 -12.3(3) no
C15 C13 C16 C18 57.5(3) no
C15 C13 C16 C19 -157.0(2) no
C15 C14 C13 C16 -110.1(2) no
C16 C19 C20 C21 113.5(2) no
C16 C19 C21 C20 -109.4(2) no
C17 C16 C19 C20 -63.7(2) no
C17 C16 C19 C21 8.6(3) no
C17 C18 C16 C19 107.2(2) no
C18 C16 C19 C20 -131.4(2) no
C18 C16 C19 C21 -59.1(3) no
C18 C17 C16 C19 -106.3(2) no
